data_9004986
loop_
_publ_author_name
'Topa, D.'
'Makovicky, E.'
'Balic-Zunic T'

_publ_section_title
;The crystal structures of jagueite, Cu2Pd3Se4, and chrisstanleyite, Ag2Pd3Se4
;
_journal_name_full 'The Canadian Mineralogist'
_journal_page_first 497
_journal_page_last 505
_journal_paper_doi 10.2113/gscanmin.44.2.497
_journal_volume 44
_journal_year 2006
_chemical_compound_source 'El Chire, La Rioja, Argentina'
_chemical_formula_sum 'Ag0.1 Cu1.9 Pd3 Se4'
_chemical_name_mineral Jagueite
_space_group_IT_number 14
_symmetry_space_group_name_Hall '-P 2ybc'
_symmetry_space_group_name_H-M 'P 1 21/c 1'
_cell_angle_alpha 90
_cell_angle_beta 115.40
_cell_angle_gamma 90
_cell_length_a 5.672
_cell_length_b 9.909
_cell_length_c 6.264
_cell_formula_units_Z 2
_cell_volume 318.029
_database_code_amcsd 0006089
_exptl_crystal_density_diffrn 8.006
_cod_original_formula_sum '(Cu1.9 Ag.1) Pd3 Se4'
_cod_database_code 9004986

loop_
_space_group_symop_operation_xyz
x,y,z
x,1/2-y,1/2+z
-x,1/2+y,1/2-z
-x,-y,-z

loop_
_atom_site_aniso_label
_atom_site_aniso_U_11
_atom_site_aniso_U_22
_atom_site_aniso_U_33
_atom_site_aniso_U_12
_atom_site_aniso_U_13
_atom_site_aniso_U_23
Cu 0.02000 0.02490 0.03700 -0.00230 0.01040 -0.00390
Ag 0.02000 0.02490 0.03700 -0.00230 0.01040 -0.00390
Pd1 0.01360 0.01690 0.01840 -0.00120 0.00550 0.00010
Pd2 0.01690 0.01790 0.01790 0.00140 0.00520 0.00050
Se1 0.01440 0.02010 0.01970 0.00180 0.00620 0.00050
Se2 0.01930 0.01710 0.01880 -0.00220 0.00780 -0.00010

loop_
_atom_site_label
_atom_site_fract_x
_atom_site_fract_y
_atom_site_fract_z
_atom_site_occupancy
_atom_site_U_iso_or_equiv
Cu 0.61830 0.19290 -0.01720 0.95000 0.02780
Ag 0.61830 0.19290 -0.01720 0.05000 0.02780
Pd1 0.00000 0.00000 0.00000 1.00000 0.01680
Pd2 0.25850 0.12700 0.50010 1.00000 0.01840
Se1 0.46850 0.05460 0.24180 1.00000 0.01850
Se2 0.01590 0.18600 0.73620 1.00000 0.01850

loop_
_cod_related_entry_id
_cod_related_entry_database
_cod_related_entry_code
1 AMCSD 0006089
